data_7200857
loop_
_publ_author_name
'Fabbiani, Francesca P. A.'
'Dittrich, Birger'
'Florence, Alastair J.'
'Gelbrich, Thomas'
'Hursthouse, Michael B.'
'Kuhs, Werner F.'
'Shankland, Norman'
'Sowa, Heidrun'

_publ_section_title
;
 Crystal structures with a challenge: high-pressure crystallisation of
 ciprofloxacin sodium salts and their recovery to ambient pressure
;
_journal_issue 7
_journal_name_full CrystEngComm
_journal_page_first 1396
_journal_paper_doi 10.1039/b822987b
_journal_volume 11
_journal_year 2009
_chemical_compound_source
;
recovery of 4 to ambient pressure, first 100 K data collection
;
_chemical_formula_moiety '2(C17 H17 F N3 O3), 10(H2 O), 2(Na)'
_chemical_formula_sum 'C34 H54 F2 N6 Na2 O16'
_chemical_formula_weight 858.65
_space_group_IT_number 2
_symmetry_cell_setting triclinic
_symmetry_space_group_name_Hall '-P 1'
_symmetry_space_group_name_H-M 'P -1'
_atom_sites_solution_hydrogens geom
_atom_sites_solution_primary
;
'Starting from fract. coordinates of 4'
;
_cell_angle_alpha 90.983(14)
_cell_angle_beta 98.941(14)
_cell_angle_gamma 93.181(14)
_cell_formula_units_Z 2
_cell_length_a 11.065(10)
_cell_length_b 13.155(12)
_cell_length_c 13.879(12)
_cell_measurement_reflns_used 937
_cell_measurement_temperature 100
_cell_measurement_theta_max 19
_cell_measurement_theta_min 3
_cell_volume 1992(3)
_computing_cell_refinement 'Apex2 (Bruker AXS, 2006)'
_computing_data_collection 'Apex2 (Bruker AXS, 2006)'
_computing_data_reduction 'Apex2 (Bruker AXS, 2006)'
_computing_molecular_graphics MERCURY
_computing_publication_material 'CRYSTALS (Betteridge et al., 2003), PLATON, XCIF, ENCIFER'
_computing_structure_refinement 'CRYSTALS (Betteridge et al., 2003)'
_computing_structure_solution 'Starting from fract. coordinates of 4'
_diffrn_ambient_temperature 100
_diffrn_measured_fraction_theta_full 0.998
_diffrn_measured_fraction_theta_max 0.982
_diffrn_measurement_device 'Bruker Apex2'
_diffrn_measurement_device_type Area
_diffrn_measurement_method \w
_diffrn_radiation_monochromator graphite
_diffrn_radiation_type 'Mo K\a'
_diffrn_radiation_wavelength 0.71073
_diffrn_reflns_av_R_equivalents 0.109
_diffrn_reflns_limit_h_max 10
_diffrn_reflns_limit_h_min -10
_diffrn_reflns_limit_k_max 11
_diffrn_reflns_limit_k_min -12
_diffrn_reflns_limit_l_max 12
_diffrn_reflns_limit_l_min -12
_diffrn_reflns_number 7961
_diffrn_reflns_theta_full 18.682
_diffrn_reflns_theta_max 19.063
_diffrn_reflns_theta_min 1.486
_diffrn_standards_number 0
_exptl_absorpt_coefficient_mu 0.140
_exptl_absorpt_correction_T_max 0.99
_exptl_absorpt_correction_T_min 0.52
_exptl_absorpt_correction_type multi-scan
_exptl_absorpt_process_details 'based on symmetry-related measuraments'
_exptl_crystal_colour colourless
_exptl_crystal_density_diffrn 1.479
_exptl_crystal_density_method 'not measured'
_exptl_crystal_description block
_exptl_crystal_F_000 936
_exptl_crystal_size_max 0.15
_exptl_crystal_size_mid 0.08
_exptl_crystal_size_min 0.05
_refine_diff_density_max 1.22
_refine_diff_density_min -0.90
_refine_ls_extinction_method None
_refine_ls_goodness_of_fit_ref 0.9484
_refine_ls_hydrogen_treatment noref
_refine_ls_matrix_type full
_refine_ls_number_parameters 273
_refine_ls_number_reflns 3164
_refine_ls_number_restraints 200
_refine_ls_R_factor_all 0.1919
_refine_ls_R_factor_gt 0.1206
_refine_ls_shift/su_max 0.000385
_refine_ls_structure_factor_coef Fsqd
_refine_ls_weighting_details
;
Method= Modified Sheldrick
w=1/[\s^2^(F^2^) + ( 0.17P)^2^ +28.92P]
,where P=(max(Fo^2^,0) + 2Fc^2^)/3
;
_refine_ls_weighting_scheme calc
_refine_ls_wR_factor_all 0.3717
_refine_ls_wR_factor_gt 0.3214
_refine_ls_wR_factor_ref 0.3717
_reflns_limit_h_max 9
_reflns_limit_h_min -10
_reflns_limit_k_max 12
_reflns_limit_k_min -11
_reflns_limit_l_max 12
_reflns_limit_l_min 0
_reflns_number_gt 1608
_reflns_number_total 3173
_reflns_threshold_expression I>2.0\s(I)
_oxford_diffrn_Wilson_B_factor 1.56
_oxford_diffrn_Wilson_scale 30.15
_oxford_refine_ls_r_factor_ref 0.1919
_oxford_refine_ls_scale 0.2477(7)
_oxford_reflns_number_all 3164
_oxford_reflns_threshold_expression_ref I>-10.0\s(I)
_cod_data_source_file b822987b.txt
_cod_data_source_block 5
_cod_depositor_comments
;
The following automatic conversions were performed:
'_symmetry_cell_setting' value 'Triclinic' changed to 'triclinic'
according to '/home/saulius/struct/CIF-dictionaries/cif_core.dic'
dictionary named 'cif_core.dic' version 2.4.1 from 2010-06-29.

Automatic conversion script
Id: cif_fix_enum 1527 2010-12-29 10:47:43Z saulius 
;
_cod_original_sg_symbol_H-M 'P -1 '
_cod_database_code 7200857

loop_
_symmetry_equiv_pos_as_xyz
x,y,z
-x,-y,-z

loop_
_atom_site_label
_atom_site_type_symbol
_atom_site_fract_x
_atom_site_fract_y
_atom_site_fract_z
_atom_site_U_iso_or_equiv
_atom_site_occupancy
_atom_site_adp_type
_atom_site_refinement_flags_posn
_atom_site_refinement_flags_adp
_atom_site_refinement_flags_occupancy
_atom_site_disorder_assembly
_atom_site_disorder_group
_oxford_atom_site_special_shape
_atom_site_attached_hydrogens
N1 N 0.5363(7) 0.7582(5) 0.3990(7) 0.0334 1.0000 Uani D . . . . . .
N2 N 0.3626(6) 0.4101(5) 0.3459(5) 0.0380 1.0000 Uani D . . . . . .
N3 N 0.1311(7) 0.2938(8) 0.3327(7) 0.0387 1.0000 Uani D . . . . . .
C1 C 0.4305(7) 0.7881(7) 0.4419(6) 0.0416 1.0000 Uani D . . . . . .
C2 C 0.4473(10) 0.8636(9) 0.5246(9) 0.0422 1.0000 Uani D . . . . . .
C3 C 0.4181(12) 0.7529(9) 0.5402(8) 0.0439 1.0000 Uani D . . . . . .
C4 C 0.5430(8) 0.6586(6) 0.3638(9) 0.0268 1.0000 Uani D . . . . . .
C5 C 0.6275(10) 0.8286(6) 0.3887(10) 0.0345 1.0000 Uani D . . . . . .
C6 C 0.7313(8) 0.8090(6) 0.3495(9) 0.0323 1.0000 Uani D . . . . . .
C7 C 0.8269(10) 0.8966(7) 0.3516(9) 0.0455 1.0000 Uani D . . . . . .
C8 C 0.7432(8) 0.7097(6) 0.3088(10) 0.0317 1.0000 Uani D . . . . . .
C9 C 0.6425(8) 0.6347(6) 0.3181(9) 0.0271 1.0000 Uani D . . . . . .
C10 C 0.6474(9) 0.5349(7) 0.2822(10) 0.0311 1.0000 Uani D . . . . . .
C11 C 0.5561(8) 0.4636(6) 0.2939(10) 0.0289 1.0000 Uani D . . . . . .
C12 C 0.4520(7) 0.4869(5) 0.3365(8) 0.0259 1.0000 Uani D . . . . . .
C13 C 0.2691(9) 0.4364(7) 0.4070(8) 0.0384 1.0000 Uani D . . . . . .
C14 C 0.1941(10) 0.3417(8) 0.4249(6) 0.0388 1.0000 Uani D . . . . . .
C15 C 0.2252(10) 0.2637(7) 0.2745(8) 0.0383 1.0000 Uani D . . . . . .
C16 C 0.3039(9) 0.3557(9) 0.2532(6) 0.0379 1.0000 Uani D . . . . . .
C17 C 0.4475(8) 0.5857(7) 0.3707(9) 0.0276 1.0000 Uani D . . . . . .
O1 O 0.8220(9) 0.9679(8) 0.4132(8) 0.0566 1.0000 Uani D . . . . . .
O2 O 0.9023(10) 0.8950(7) 0.2926(8) 0.0566 1.0000 Uani D . . . . . .
O3 O 0.8332(8) 0.6829(6) 0.2717(7) 0.0415 1.0000 Uani D . . . . . .
F1 F 0.5672(7) 0.3671(6) 0.2623(6) 0.0399 1.0000 Uani D . . . . . .
N4 N 1.4687(8) 0.7413(6) 0.1090(7) 0.0360 1.0000 Uani D . . . . . .
N5 N 1.6582(7) 1.0906(6) 0.1472(6) 0.0370 1.0000 Uani D . . . . . .
N6 N 1.8806(8) 1.2140(8) 0.1381(8) 0.0401 1.0000 Uani D . . . . . .
C18 C 1.5684(8) 0.7067(7) 0.0633(7) 0.0419 1.0000 Uani D . . . . . .
C19 C 1.5430(11) 0.6329(9) -0.0211(10) 0.0443 1.0000 Uani D . . . . . .
C20 C 1.5803(12) 0.7427(9) -0.0352(8) 0.0401 1.0000 Uani D . . . . . .
C21 C 1.4687(9) 0.8431(6) 0.1431(10) 0.0339 1.0000 Uani D . . . . . .
C22 C 1.3744(10) 0.6753(7) 0.1213(10) 0.0379 1.0000 Uani D . . . . . .
C23 C 1.2769(8) 0.6992(7) 0.1664(9) 0.0377 1.0000 Uani D . . . . . .
C24 C 1.1740(9) 0.6150(7) 0.1656(9) 0.0393 1.0000 Uani D . . . . . .
C25 C 1.2717(9) 0.8004(6) 0.2042(10) 0.0395 1.0000 Uani D . . . . . .
C26 C 1.3751(9) 0.8720(6) 0.1892(10) 0.0357 1.0000 Uani D . . . . . .
C27 C 1.3765(10) 0.9735(8) 0.2229(10) 0.0386 1.0000 Uani D . . . . . .
C28 C 1.4704(9) 1.0415(7) 0.2076(10) 0.0379 1.0000 Uani D . . . . . .
C29 C 1.5673(8) 1.0143(6) 0.1630(8) 0.0340 1.0000 Uani D . . . . . .
C30 C 1.7402(10) 1.0642(7) 0.0784(8) 0.0345 1.0000 Uani D . . . . . .
C31 C 1.8082(11) 1.1609(9) 0.0510(7) 0.0378 1.0000 Uani D . . . . . .
C32 C 1.7951(11) 1.2387(7) 0.2080(8) 0.0410 1.0000 Uani D . . . . . .
C33 C 1.7266(10) 1.1434(9) 0.2348(7) 0.0389 1.0000 Uani D . . . . . .
C34 C 1.5661(9) 0.9139(8) 0.1299(10) 0.0329 1.0000 Uani D . . . . . .
O4 O 1.1812(8) 0.5360(8) 0.1124(7) 0.0439 1.0000 Uani D . . . . . .
O5 O 1.0909(8) 0.6281(7) 0.2153(7) 0.0431 1.0000 Uani D . . . . . .
O6 O 1.1872(10) 0.8318(7) 0.2452(8) 0.0547 1.0000 Uani D . . . . . .
F2 F 1.4649(7) 1.1408(6) 0.2379(6) 0.0428 1.0000 Uani D . . . . . .
O100 O 0.8596(9) 0.8130(9) 0.1038(8) 0.0536 1.0000 Uani . . . . . . .
O101 O 0.7994(9) 0.4825(8) 0.0841(8) 0.042(3) 1.0000 Uiso . . . . . . .
O102 O 0.9518(11) 0.6474(10) -0.0474(8) 0.0617 1.0000 Uani . . . . . . .
O1030 O 0.888(4) 0.894(3) -0.068(3) 0.082(13) 0.4000 Uiso . . . 1 1 . .
O1031 O 0.911(2) 0.9499(19) -0.0456(16) 0.064(7) 0.6000 Uiso . . . 1 2 . .
O104 O 0.8957(13) 0.4519(14) 0.4335(12) 0.1169 1.0000 Uani . . . . . . .
O1050 O 1.106(2) 0.707(2) 0.4727(16) 0.040(7) 0.5000 Uiso . . . . . . .
O1051 O 1.0916(19) 0.762(2) 0.4737(15) 0.032(7) 0.5000 Uiso . . . . . . .
O106 O 0.225(3) 0.009(2) 0.400(2) 0.094(10) 0.5000 Uiso . . . . . . .
O107 O 0.0693(13) 0.0350(11) 0.2350(9) 0.0898 1.0000 Uani . . . . . . .
O108 O 0.9998(16) 0.8856(12) 0.5679(10) 0.1120 1.0000 Uani . . . . . . .
O109 O 0.9767(10) 0.4434(9) 0.2555(8) 0.0510 1.0000 Uani . . . . . . .
Na1 Na 1.0336(5) 0.7546(5) 0.3086(5) 0.0513 1.0000 Uani . . . . . . .
Na2 Na 0.9021(5) 0.6438(5) 0.1104(4) 0.0421 1.0000 Uani . . . . . . .
H11 H 0.3560 0.7904 0.3977 0.0509 1.0000 Uiso . . . . . . .
H21 H 0.5265 0.8937 0.5488 0.0512 1.0000 Uiso . . . . . . .
H22 H 0.3876 0.9119 0.5290 0.0512 1.0000 Uiso . . . . . . .
H31 H 0.4787 0.7128 0.5745 0.0513 1.0000 Uiso . . . . . . .
H32 H 0.3398 0.7310 0.5548 0.0513 1.0000 Uiso . . . . . . .
H51 H 0.6192 0.8965 0.4101 0.0414 1.0000 Uiso . . . . . . .
H101 H 0.7134 0.5169 0.2502 0.0374 1.0000 Uiso . . . . . . .
H131 H 0.3090 0.4654 0.4676 0.0460 1.0000 Uiso . . . . . . .
H132 H 0.2170 0.4841 0.3741 0.0460 1.0000 Uiso . . . . . . .
H141 H 0.1347 0.3592 0.4639 0.0465 1.0000 Uiso . . . . . . .
H142 H 0.2466 0.2947 0.4583 0.0465 1.0000 Uiso . . . . . . .
H151 H 0.2756 0.2166 0.3100 0.0458 1.0000 Uiso . . . . . . .
H152 H 0.1858 0.2326 0.2147 0.0458 1.0000 Uiso . . . . . . .
H161 H 0.2542 0.4010 0.2144 0.0453 1.0000 Uiso . . . . . . .
H162 H 0.3660 0.3342 0.2186 0.0453 1.0000 Uiso . . . . . . .
H171 H 0.3790 0.6044 0.3993 0.0327 1.0000 Uiso . . . . . . .
H181 H 1.6434 0.6999 0.1058 0.0511 1.0000 Uiso . . . . . . .
H191 H 1.5981 0.5813 -0.0278 0.0535 1.0000 Uiso . . . . . . .
H192 H 1.4615 0.6072 -0.0440 0.0535 1.0000 Uiso . . . . . . .
H201 H 1.6591 0.7605 -0.0512 0.0466 1.0000 Uiso . . . . . . .
H202 H 1.5224 0.7864 -0.0675 0.0466 1.0000 Uiso . . . . . . .
H221 H 1.3756 0.6075 0.0970 0.0437 1.0000 Uiso . . . . . . .
H271 H 1.3131 0.9951 0.2560 0.0468 1.0000 Uiso . . . . . . .
H301 H 1.7977 1.0185 0.1081 0.0414 1.0000 Uiso . . . . . . .
H302 H 1.6936 1.0326 0.0215 0.0414 1.0000 Uiso . . . . . . .
H311 H 1.8620 1.1433 0.0071 0.0457 1.0000 Uiso . . . . . . .
H312 H 1.7502 1.2054 0.0201 0.0457 1.0000 Uiso . . . . . . .
H321 H 1.8410 1.2698 0.2655 0.0496 1.0000 Uiso . . . . . . .
H322 H 1.7378 1.2845 0.1784 0.0496 1.0000 Uiso . . . . . . .
H331 H 1.7835 1.0991 0.2674 0.0469 1.0000 Uiso . . . . . . .
H332 H 1.6707 1.1614 0.2769 0.0469 1.0000 Uiso . . . . . . .
H341 H 1.6308 0.8925 0.0982 0.0391 1.0000 Uiso . . . . . . .
H3111 H 0.0862 0.2397 0.3450 0.0464 1.0000 Uiso . . . . . . .
H6111 H 1.9167 1.2705 0.1207 0.0484 1.0000 Uiso . . . . . . .

loop_
_atom_site_aniso_label
_atom_site_aniso_U_11
_atom_site_aniso_U_22
_atom_site_aniso_U_33
_atom_site_aniso_U_23
_atom_site_aniso_U_13
_atom_site_aniso_U_12
N1 0.0338(11) 0.0437(11) 0.0233(11) 0.0072(11) 0.0103(11) -0.0127(11)
N2 0.0247(14) 0.0553(14) 0.0336(14) 0.0091(14) 0.0092(14) -0.0174(14)
N3 0.0250(14) 0.0559(14) 0.0350(14) 0.0093(14) 0.0099(14) -0.0177(14)
C1 0.037(2) 0.059(2) 0.031(2) 0.001(2) 0.015(2) -0.003(2)
C2 0.028(2) 0.049(2) 0.052(2) -0.001(2) 0.018(2) -0.016(2)
C3 0.041(2) 0.056(2) 0.031(2) 0.014(2) -0.003(2) -0.007(2)
C4 0.0214(11) 0.0428(11) 0.0148(11) 0.0100(11) 0.0024(11) -0.0109(11)
C5 0.0395(11) 0.0432(11) 0.0207(11) 0.0096(11) 0.0094(11) -0.0152(11)
C6 0.0326(11) 0.0449(11) 0.0179(11) 0.0133(11) 0.0043(11) -0.0165(11)
C7 0.0351(18) 0.0500(18) 0.0501(18) 0.0043(18) 0.0140(18) -0.0288(18)
C8 0.0237(11) 0.0456(11) 0.0249(11) 0.0132(11) 0.0051(11) -0.0137(11)
C9 0.0187(11) 0.0429(11) 0.0184(11) 0.0122(11) 0.0021(11) -0.0106(11)
C10 0.0192(11) 0.0437(11) 0.0306(11) 0.0100(11) 0.0078(11) -0.0100(11)
C11 0.0186(11) 0.0430(11) 0.0247(11) 0.0086(11) 0.0053(11) -0.0104(11)
C12 0.0166(11) 0.0445(11) 0.0149(11) 0.0078(11) 0.0010(11) -0.0117(11)
C13 0.0252(14) 0.0558(14) 0.0339(14) 0.0092(14) 0.0097(14) -0.0174(14)
C14 0.0255(14) 0.0561(14) 0.0346(14) 0.0094(14) 0.0100(14) -0.0176(14)
C15 0.0245(14) 0.0554(14) 0.0346(14) 0.0092(14) 0.0094(14) -0.0177(14)
C16 0.0241(14) 0.0551(14) 0.0339(14) 0.0090(14) 0.0091(14) -0.0175(14)
C17 0.0195(11) 0.0451(11) 0.0173(11) 0.0071(11) 0.0037(11) -0.0112(11)
O1 0.0462(18) 0.0580(18) 0.0646(18) -0.0079(18) 0.0212(18) -0.0381(18)
O2 0.0536(18) 0.0535(18) 0.0665(18) 0.0084(18) 0.0316(18) -0.0277(18)
O3 0.023(7) 0.064(8) 0.037(7) 0.017(6) 0.006(5) -0.003(6)
F1 0.039(6) 0.041(6) 0.042(6) 0.010(5) 0.017(5) -0.012(5)
N4 0.0212(12) 0.0614(12) 0.0223(12) 0.0026(12) 0.0000(12) -0.0147(12)
N5 0.0242(14) 0.0540(14) 0.0336(14) 0.0098(14) 0.0122(14) -0.0145(14)
N6 0.0301(14) 0.0567(14) 0.0341(14) 0.0142(14) 0.0128(14) -0.0190(14)
C18 0.037(2) 0.059(2) 0.032(2) 0.000(2) 0.014(2) -0.005(2)
C19 0.029(2) 0.051(2) 0.054(2) -0.003(2) 0.017(2) -0.017(2)
C20 0.037(2) 0.052(2) 0.027(2) 0.013(2) -0.005(2) -0.008(2)
C21 0.0215(12) 0.0601(12) 0.0189(12) 0.0059(12) 0.0040(12) -0.0137(12)
C22 0.0212(12) 0.0630(12) 0.0252(12) 0.0041(12) -0.0037(12) -0.0166(12)
C23 0.0211(12) 0.0657(12) 0.0225(12) 0.0099(12) -0.0024(12) -0.0173(12)
C24 0.0231(17) 0.0669(17) 0.0259(17) 0.0169(17) 0.0033(17) -0.0176(17)
C25 0.0261(12) 0.0757(12) 0.0167(12) 0.0125(12) 0.0083(12) -0.0149(12)
C26 0.0238(12) 0.0626(12) 0.0204(12) 0.0074(12) 0.0073(12) -0.0143(12)
C27 0.0276(12) 0.0634(12) 0.0261(12) 0.0063(12) 0.0129(12) -0.0128(12)
C28 0.0268(12) 0.0595(12) 0.0283(12) 0.0068(12) 0.0117(12) -0.0113(12)
C29 0.0223(12) 0.0572(12) 0.0224(12) 0.0094(12) 0.0068(12) -0.0109(12)
C30 0.0164(14) 0.0553(14) 0.0318(14) 0.0113(14) 0.0064(14) -0.0098(14)
C31 0.0205(14) 0.0605(14) 0.0333(14) 0.0147(14) 0.0100(14) -0.0116(14)
C32 0.0323(14) 0.0528(14) 0.0389(14) 0.0103(14) 0.0145(14) -0.0178(14)
C33 0.0271(14) 0.0553(14) 0.0349(14) 0.0087(14) 0.0136(14) -0.0192(14)
C34 0.0206(12) 0.0586(12) 0.0185(12) 0.0074(12) 0.0046(12) -0.0118(12)
O4 0.0247(17) 0.0718(17) 0.0327(17) 0.0097(17) 0.0051(17) -0.0223(17)
O5 0.0200(17) 0.0719(17) 0.0356(17) 0.0134(17) 0.0046(17) -0.0174(17)
O6 0.058(9) 0.068(9) 0.043(8) 0.021(6) 0.027(6) -0.005(7)
F2 0.028(6) 0.055(7) 0.046(6) -0.001(5) 0.015(5) -0.016(5)
O100 0.031(7) 0.060(9) 0.068(9) 0.018(7) 0.006(6) -0.014(6)
O102 0.057(9) 0.085(10) 0.043(8) 0.010(7) 0.013(6) -0.021(7)
O104 0.060(10) 0.170(17) 0.117(13) -0.083(13) 0.009(9) 0.010(10)
O107 0.084(11) 0.113(12) 0.057(9) 0.050(8) -0.021(8) -0.049(9)
O108 0.138(15) 0.120(13) 0.068(11) 0.028(9) 0.010(10) -0.073(12)
O109 0.046(8) 0.064(9) 0.044(8) 0.002(6) 0.018(6) -0.021(7)
Na1 0.021(4) 0.089(6) 0.043(4) 0.016(4) 0.010(3) -0.026(4)
Na2 0.021(4) 0.063(5) 0.040(4) 0.014(3) 0.007(3) -0.024(3)

loop_
_atom_type_symbol
_atom_type_scat_dispersion_real
_atom_type_scat_dispersion_imag
_atom_type_scat_Cromer_Mann_a1
_atom_type_scat_Cromer_Mann_b1
_atom_type_scat_Cromer_Mann_a2
_atom_type_scat_Cromer_Mann_b2
_atom_type_scat_Cromer_Mann_a3
_atom_type_scat_Cromer_Mann_b3
_atom_type_scat_Cromer_Mann_a4
_atom_type_scat_Cromer_Mann_b4
_atom_type_scat_Cromer_Mann_c
_atom_type_scat_source
C 0.0033 0.0016 2.3100 20.8439 1.0200 10.2075 1.5886 0.5687 0.8650 51.6512 0.2156 'International Tables Vol C 4.2.6.8 and 6.1.1.4'
H 0.0000 0.0000 0.4930 10.5109 0.3229 26.1257 0.1402 3.1424 0.0408 57.7998 0.0030 'International Tables Vol C 4.2.6.8 and 6.1.1.4'
N 0.0061 0.0033 12.2126 0.0057 3.1322 9.8933 2.0125 28.9975 1.1663 0.5826 -11.5290 'International Tables Vol C 4.2.6.8 and 6.1.1.4'
O 0.0106 0.0060 3.0485 13.2771 2.2868 5.7011 1.5463 0.3239 0.8670 32.9089 0.2508 'International Tables Vol C 4.2.6.8 and 6.1.1.4'
F 0.0171 0.0103 3.5392 10.2825 2.6412 4.2944 1.5170 0.2615 1.0243 26.1476 0.2776 'International Tables Vol C 4.2.6.8 and 6.1.1.4'
Na 0.0362 0.0249 4.7626 3.2850 3.1736 8.8422 1.2674 0.3136 1.1128 129.4240 0.6760 'International Tables Vol C 4.2.6.8 and 6.1.1.4'

loop_
_geom_angle_atom_site_label_1
_geom_angle_site_symmetry_1
_geom_angle_atom_site_label_2
_geom_angle_site_symmetry_2
_geom_angle_atom_site_label_3
_geom_angle_site_symmetry_3
_geom_angle
_geom_angle_publ_flag
C1 . N1 . C4 . 121.1(2) yes
C1 . N1 . C5 . 120.0(2) yes
C4 . N1 . C5 . 118.9(2) yes
C12 . N2 . C13 . 116.0(3) yes
C12 . N2 . C16 . 116.0(3) yes
C13 . N2 . C16 . 111.0(3) yes
C14 . N3 . C15 . 108.2(3) yes
C14 . N3 . H3111 . 109.8 no
C15 . N3 . H3111 . 109.8 no
N1 . C1 . C3 . 118.3(3) yes
N1 . C1 . C2 . 120.1(3) yes
C3 . C1 . C2 . 61.0(2) yes
N1 . C1 . H11 . 115.6 no
C3 . C1 . H11 . 115.5 no
C2 . C1 . H11 . 115.5 no
C1 . C3 . C2 . 60.0(2) yes
C1 . C3 . H31 . 120.0 no
C2 . C3 . H31 . 120.0 no
C1 . C3 . H32 . 120.0 no
C2 . C3 . H32 . 120.0 no
H31 . C3 . H32 . 109.5 no
C3 . C2 . C1 . 59.0(2) yes
C3 . C2 . H21 . 120.1 no
C1 . C2 . H21 . 120.2 no
C3 . C2 . H22 . 120.2 no
C1 . C2 . H22 . 120.2 no
H21 . C2 . H22 . 109.5 no
N1 . C4 . C9 . 119.3(2) yes
N1 . C4 . C17 . 119.6(2) yes
C9 . C4 . C17 . 121.0(2) yes
N1 . C5 . C6 . 124.9(2) yes
N1 . C5 . H51 . 117.5 no
C6 . C5 . H51 . 117.6 no
C5 . C6 . C7 . 116.6(2) yes
C5 . C6 . C8 . 119.6(2) yes
C7 . C6 . C8 . 123.8(2) yes
C6 . C7 . O1 . 115.9(2) yes
C6 . C7 . O2 . 119.1(2) yes
O1 . C7 . O2 . 125.0(2) yes
C6 . C8 . C9 . 114.9(2) yes
C6 . C8 . O3 . 125.3(2) yes
C9 . C8 . O3 . 119.7(2) yes
C8 . C9 . C4 . 122.3(2) yes
C8 . C9 . C10 . 119.0(2) yes
C4 . C9 . C10 . 118.7(2) yes
C9 . C10 . C11 . 119.3(2) yes
C9 . C10 . H101 . 120.3 no
C11 . C10 . H101 . 120.3 no
C10 . C11 . C12 . 123.0(2) yes
C10 . C11 . F1 . 117.4(2) yes
C12 . C11 . F1 . 119.6(2) yes
C11 . C12 . N2 . 119.7(2) yes
C11 . C12 . C17 . 117.2(2) yes
N2 . C12 . C17 . 123.1(2) yes
N2 . C13 . C14 . 109.6(3) yes
N2 . C13 . H131 . 109.4 no
C14 . C13 . H131 . 109.5 no
N2 . C13 . H132 . 109.5 no
C14 . C13 . H132 . 109.4 no
H131 . C13 . H132 . 109.5 no
C13 . C14 . N3 . 111.3(3) yes
C13 . C14 . H141 . 109.0 no
N3 . C14 . H141 . 109.0 no
C13 . C14 . H142 . 109.0 no
N3 . C14 . H142 . 109.0 no
H141 . C14 . H142 . 109.4 no
N3 . C15 . C16 . 110.6(3) yes
N3 . C15 . H151 . 109.2 no
C16 . C15 . H151 . 109.2 no
N3 . C15 . H152 . 109.2 no
C16 . C15 . H152 . 109.2 no
H151 . C15 . H152 . 109.5 no
C15 . C16 . N2 . 110.8(3) yes
C15 . C16 . H161 . 109.2 no
N2 . C16 . H161 . 109.1 no
C15 . C16 . H162 . 109.1 no
N2 . C16 . H162 . 109.2 no
H161 . C16 . H162 . 109.4 no
C4 . C17 . C12 . 120.7(2) yes
C4 . C17 . H171 . 119.7 no
C12 . C17 . H171 . 119.6 no
C7 . O2 . Na1 . 115.2(9) yes
C8 . O3 . Na1 . 125.7(6) yes
C8 . O3 . Na2 . 142.8(9) yes
Na1 . O3 . Na2 . 81.9(3) yes
C18 . N4 . C21 . 121.1(2) yes
C18 . N4 . C22 . 120.0(2) yes
C21 . N4 . C22 . 118.9(2) yes
C29 . N5 . C30 . 116.7(3) yes
C29 . N5 . C33 . 116.3(3) yes
C30 . N5 . C33 . 111.1(3) yes
C31 . N6 . C32 . 108.4(3) yes
C31 . N6 . H6111 . 109.7 no
C32 . N6 . H6111 . 109.7 no
N4 . C18 . C20 . 118.3(3) yes
N4 . C18 . C19 . 120.1(3) yes
C20 . C18 . C19 . 60.9(2) yes
N4 . C18 . H181 . 115.5 no
C20 . C18 . H181 . 115.5 no
C19 . C18 . H181 . 115.5 no
C18 . C20 . C19 . 60.0(2) yes
C18 . C20 . H201 . 120.0 no
C19 . C20 . H201 . 120.0 no
C18 . C20 . H202 . 120.0 no
C19 . C20 . H202 . 120.0 no
H201 . C20 . H202 . 109.5 no
C20 . C19 . C18 . 59.1(2) yes
C20 . C19 . H191 . 120.2 no
C18 . C19 . H191 . 120.1 no
C20 . C19 . H192 . 120.2 no
C18 . C19 . H192 . 120.1 no
H191 . C19 . H192 . 109.5 no
N4 . C21 . C26 . 119.4(2) yes
N4 . C21 . C34 . 119.8(2) yes
C26 . C21 . C34 . 120.8(2) yes
N4 . C22 . C23 . 124.8(2) yes
N4 . C22 . H221 . 117.6 no
C23 . C22 . H221 . 117.6 no
C22 . C23 . C24 . 116.5(2) yes
C22 . C23 . C25 . 119.4(2) yes
C24 . C23 . C25 . 123.8(2) yes
C23 . C24 . O4 . 115.9(2) yes
C23 . C24 . O5 . 119.1(2) yes
O4 . C24 . O5 . 125.0(2) yes
C23 . C25 . C26 . 115.0(2) yes
C23 . C25 . O6 . 125.5(2) yes
C26 . C25 . O6 . 119.5(2) yes
C25 . C26 . C21 . 122.4(2) yes
C25 . C26 . C27 . 118.9(2) yes
C21 . C26 . C27 . 118.7(2) yes
C26 . C27 . C28 . 119.6(2) yes
C26 . C27 . H271 . 120.2 no
C28 . C27 . H271 . 120.2 no
C27 . C28 . C29 . 123.1(2) yes
C27 . C28 . F2 . 117.4(2) yes
C29 . C28 . F2 . 119.5(2) yes
N5 . C29 . C28 . 119.2(2) yes
N5 . C29 . C34 . 123.4(2) yes
C28 . C29 . C34 . 117.3(2) yes
N5 . C30 . C31 . 109.3(3) yes
N5 . C30 . H301 . 109.5 no
C31 . C30 . H301 . 109.5 no
N5 . C30 . H302 . 109.5 no
C31 . C30 . H302 . 109.6 no
H301 . C30 . H302 . 109.4 no
C30 . C31 . N6 . 111.5(3) yes
C30 . C31 . H311 . 109.0 no
N6 . C31 . H311 . 109.0 no
C30 . C31 . H312 . 109.0 no
N6 . C31 . H312 . 109.0 no
H311 . C31 . H312 . 109.5 no
N6 . C32 . C33 . 110.8(3) yes
N6 . C32 . H321 . 109.2 no
C33 . C32 . H321 . 109.1 no
N6 . C32 . H322 . 109.1 no
C33 . C32 . H322 . 109.1 no
H321 . C32 . H322 . 109.5 no
C32 . C33 . N5 . 110.8(3) yes
C32 . C33 . H331 . 109.2 no
N5 . C33 . H331 . 109.2 no
C32 . C33 . H332 . 109.1 no
N5 . C33 . H332 . 109.1 no
H331 . C33 . H332 . 109.5 no
C21 . C34 . C29 . 120.5(2) yes
C21 . C34 . H341 . 119.8 no
C29 . C34 . H341 . 119.8 no
C24 . O5 . Na1 . 137.3(4) yes
C24 . O5 . Na2 . 109.7(9) yes
Na1 . O5 . Na2 . 86.8(4) yes
C25 . O6 . Na1 . 133.8(5) yes
O3 . Na1 . O1051 . 109.3(6) yes
O3 . Na1 . O5 . 87.6(4) yes
O1051 . Na1 . O5 . 121.4(8) yes
O3 . Na1 . O6 . 144.1(5) yes
O1051 . Na1 . O6 . 106.3(6) yes
O5 . Na1 . O6 . 77.8(4) yes
O3 . Na1 . O1050 . 105.6(6) yes
O1051 . Na1 . O1050 . 18.2(7) yes
O5 . Na1 . O1050 . 103.9(7) yes
O6 . Na1 . O1050 . 109.6(6) yes
O3 . Na1 . O2 . 73.8(4) yes
O1051 . Na1 . O2 . 99.0(7) yes
O5 . Na1 . O2 . 139.4(5) yes
O6 . Na1 . O2 . 96.4(4) yes
O1050 . Na1 . O2 . 115.7(7) yes
O3 . Na1 . Na2 . 51.7(3) yes
O1051 . Na1 . Na2 . 152.6(7) yes
O5 . Na1 . Na2 . 48.0(3) yes
O6 . Na1 . Na2 . 96.1(3) yes
O1050 . Na1 . Na2 . 137.2(7) yes
O2 . Na1 . Na2 . 93.9(3) yes
O100 . Na2 . O102 . 91.0(5) yes
O100 . Na2 . O101 . 139.5(5) yes
O102 . Na2 . O101 . 93.1(4) yes
O100 . Na2 . O5 . 108.8(4) yes
O102 . Na2 . O5 . 105.4(4) yes
O101 . Na2 . O5 . 108.9(4) yes
O100 . Na2 . Na1 . 71.9(3) yes
O102 . Na2 . Na1 . 130.9(4) yes
O101 . Na2 . Na1 . 129.9(4) yes
O5 . Na2 . Na1 . 45.2(3) yes
O100 . Na2 . O3 . 75.3(4) yes
O102 . Na2 . O3 . 166.2(5) yes
O101 . Na2 . O3 . 96.4(4) yes
O5 . Na2 . O3 . 81.1(4) yes
Na1 . Na2 . O3 . 46.5(2) yes

loop_
_geom_bond_atom_site_label_1
_geom_bond_site_symmetry_1
_geom_bond_atom_site_label_2
_geom_bond_site_symmetry_2
_geom_bond_distance
_geom_bond_publ_flag
N1 . C1 . 1.463(9) yes
N1 . C4 . 1.400(8) yes
N1 . C5 . 1.357(9) yes
N2 . C12 . 1.397(8) yes
N2 . C13 . 1.486(9) yes
N2 . C16 . 1.498(10) yes
N3 . C14 . 1.471(10) yes
N3 . C15 . 1.480(10) yes
N3 . H3111 . 0.880 no
C1 . C3 . 1.472(7) yes
C1 . C2 . 1.487(7) yes
C1 . H11 . 0.950 no
C2 . C3 . 1.501(8) yes
C2 . H21 . 0.950 no
C2 . H22 . 0.950 no
C3 . H31 . 0.950 no
C3 . H32 . 0.950 no
C4 . C9 . 1.400(8) yes
C4 . C17 . 1.403(9) yes
C5 . C6 . 1.381(9) yes
C5 . H51 . 0.950 no
C6 . C7 . 1.516(8) yes
C6 . C8 . 1.434(8) yes
C7 . O1 . 1.267(9) yes
C7 . O2 . 1.258(9) yes
C8 . C9 . 1.469(8) yes
C8 . O3 . 1.255(9) yes
C9 . C10 . 1.404(9) yes
C10 . C11 . 1.370(9) yes
C10 . H101 . 0.950 no
C11 . C12 . 1.420(8) yes
C11 . F1 . 1.354(8) yes
C12 . C17 . 1.382(9) yes
C13 . C14 . 1.504(10) yes
C13 . H131 . 0.950 no
C13 . H132 . 0.950 no
C14 . H141 . 0.950 no
C14 . H142 . 0.950 no
C15 . C16 . 1.512(10) yes
C15 . H151 . 0.950 no
C15 . H152 . 0.951 no
C16 . H161 . 0.950 no
C16 . H162 . 0.950 no
C17 . H171 . 0.950 no
O2 . Na1 . 2.405(14) yes
O3 . Na1 . 2.338(10) yes
O3 . Na2 . 2.529(11) yes
N4 . C18 . 1.446(11) yes
N4 . C21 . 1.413(10) yes
N4 . C22 . 1.353(10) yes
N5 . C29 . 1.426(9) yes
N5 . C30 . 1.465(11) yes
N5 . C33 . 1.470(12) yes
N6 . C31 . 1.483(12) yes
N6 . C32 . 1.500(12) yes
N6 . H6111 . 0.880 no
C18 . C20 . 1.477(9) yes
C18 . C19 . 1.490(9) yes
C18 . H181 . 0.950 no
C19 . C20 . 1.505(10) yes
C19 . H191 . 0.950 no
C19 . H192 . 0.950 no
C20 . H201 . 0.950 no
C20 . H202 . 0.950 no
C21 . C26 . 1.366(9) yes
C21 . C34 . 1.421(10) yes
C22 . C23 . 1.376(11) yes
C22 . H221 . 0.950 no
C23 . C24 . 1.543(9) yes
C23 . C25 . 1.430(10) yes
C24 . O4 . 1.278(11) yes
C24 . O5 . 1.249(10) yes
C25 . C26 . 1.484(9) yes
C25 . O6 . 1.252(11) yes
C26 . C27 . 1.407(11) yes
C27 . C28 . 1.377(10) yes
C27 . H271 . 0.950 no
C28 . C29 . 1.379(9) yes
C28 . F2 . 1.373(10) yes
C29 . C34 . 1.389(11) yes
C30 . C31 . 1.527(12) yes
C30 . H301 . 0.950 no
C30 . H302 . 0.950 no
C31 . H311 . 0.950 no
C31 . H312 . 0.950 no
C32 . C33 . 1.511(12) yes
C32 . H321 . 0.950 no
C32 . H322 . 0.950 no
C33 . H331 . 0.950 no
C33 . H332 . 0.950 no
C34 . H341 . 0.950 no
O5 . Na1 . 2.268(12) yes
O5 . Na2 . 2.374(11) yes
O6 . Na1 . 2.236(10) yes
O100 . Na2 . 2.301(13) yes
O101 . Na2 . 2.346(12) yes
O102 . Na2 . 2.339(12) yes
O1050 . Na1 . 2.40(2) yes
O1051 . Na1 . 2.28(2) yes
Na1 . Na2 . 3.192(9) yes
